data_4347681
loop_
_publ_author_name
'Zwettler, Niklas'
'Schachner, J\"org A'
'Belaj, Ferdinand'
'M\"osch-Zanetti, Nadia C'

_publ_section_title
;
 Oxidorhenium(V) Complexes with Tetradentate Iminophenolate Ligands:
 Influence of Ligand Flexibility on the Coordination Motif and
 Oxygen-Atom-Transfer Activity.
;
_journal_issue 12
_journal_name_full 'Inorganic chemistry'
_journal_page_first 5973
_journal_page_last 5982
_journal_paper_doi 10.1021/acs.inorgchem.6b00466
_journal_volume 55
_journal_year 2016
_chemical_compound_source 'synthetical product'
_chemical_formula_moiety 'C35 H52 Cl N2 O3 Re'
_chemical_formula_sum 'C35 H52 Cl N2 O3 Re'
_chemical_formula_weight 770.43
_chemical_name_common
; chloro-2,2'-{(2,2-dimethylpropane-1,3-diyl)bis[nitrilo(E)me-
thylylidene]}bis(4,6-di-tert-butyl-phenolato)-oxo-rhenium(V)
;
_chemical_name_systematic
; chloro-2,2'-{(2,2-dimethylpropane-1,3-diyl)bis[nitrilo(E)me-
thylylidene]}bis(4,6-di-tert-butyl-benzenolato)-oxo-rhenium(V)
;
_space_group_crystal_system monoclinic
_space_group_IT_number 14
_space_group_name_Hall '-P 2ybc'
_space_group_name_H-M_alt 'P 1 21/c 1'
_atom_sites_solution_hydrogens geom
_atom_sites_solution_primary direct
_atom_sites_solution_secondary difmap
_audit_creation_method 'manual edited SHELXL-2014/6.cif file'
_cell_angle_alpha 90
_cell_angle_beta 101.6019(11)
_cell_angle_gamma 90
_cell_formula_units_Z 4
_cell_length_a 16.4474(5)
_cell_length_b 11.7992(4)
_cell_length_c 18.4902(5)
_cell_measurement_reflns_used 9931
_cell_measurement_temperature 100(2)
_cell_measurement_theta_max 30.50
_cell_measurement_theta_min 2.84
_cell_volume 3515.01(19)
_computing_cell_refinement 'Bruker SAINT'
_computing_data_collection 'Bruker APEX2'
_computing_data_reduction 'Bruker SAINT'
_computing_molecular_graphics 'modified ORTEP (Johnson, 1965)'
_computing_publication_material 'SHELXL-2014/6 (Sheldrick, 2014)'
_computing_structure_refinement 'SHELXL-2014/6 (Sheldrick, 2014)'
_computing_structure_solution 'SHELXS-97 (Sheldrick, 2008)'
_diffrn_ambient_temperature 100(2)
_diffrn_measured_fraction_theta_full 1.000
_diffrn_measured_fraction_theta_max 1.000
_diffrn_measurement_device_type 'Bruker APEX-II CCD'
_diffrn_measurement_method '\f and \w scans'
_diffrn_radiation_monochromator graphite
_diffrn_radiation_source 'fine-focus sealed tube'
_diffrn_radiation_type MoK\a
_diffrn_radiation_wavelength 0.71073
_diffrn_reflns_av_R_equivalents 0.0253
_diffrn_reflns_av_unetI/netI 0.0235
_diffrn_reflns_Laue_measured_fraction_full 1.000
_diffrn_reflns_Laue_measured_fraction_max 1.000
_diffrn_reflns_limit_h_max 18
_diffrn_reflns_limit_h_min -23
_diffrn_reflns_limit_k_max 15
_diffrn_reflns_limit_k_min -16
_diffrn_reflns_limit_l_max 25
_diffrn_reflns_limit_l_min -26
_diffrn_reflns_number 35370
_diffrn_reflns_point_group_measured_fraction_full 1.000
_diffrn_reflns_point_group_measured_fraction_max 1.000
_diffrn_reflns_theta_full 30.00
_diffrn_reflns_theta_max 30.00
_diffrn_reflns_theta_min 2.25
_exptl_absorpt_coefficient_mu 3.568
_exptl_absorpt_correction_T_max 1.000
_exptl_absorpt_correction_T_min 0.816
_exptl_absorpt_correction_type multi-scan
_exptl_absorpt_process_details 'Bruker (2001). SADABS. Bruker AXS Inc., Madison, Wisconsin, USA.'
_exptl_crystal_colour yellow
_exptl_crystal_density_diffrn 1.456
_exptl_crystal_description block
_exptl_crystal_F_000 1568
_exptl_crystal_size_max 0.250
_exptl_crystal_size_mid 0.210
_exptl_crystal_size_min 0.180
_refine_diff_density_max 1.227
_refine_diff_density_min -0.712
_refine_diff_density_rms 0.080
_refine_ls_extinction_method none
_refine_ls_goodness_of_fit_ref 1.048
_refine_ls_hydrogen_treatment refU
_refine_ls_matrix_type full
_refine_ls_number_parameters 412
_refine_ls_number_reflns 10249
_refine_ls_number_restraints 0
_refine_ls_restrained_S_all 1.048
_refine_ls_R_factor_all 0.0204
_refine_ls_R_factor_gt 0.0168
_refine_ls_shift/su_max 0.008
_refine_ls_shift/su_mean 0.000
_refine_ls_structure_factor_coef Fsqd
_refine_ls_weighting_details 'w=1/[\s^2^(Fo^2^)+(0.0165P)^2^+1.7454P] where P=(Fo^2^+2Fc^2^)/3'
_refine_ls_weighting_scheme calc
_refine_ls_wR_factor_gt 0.0403
_refine_ls_wR_factor_ref 0.0416
_reflns_Friedel_coverage 0.000
_reflns_number_gt 9300
_reflns_number_total 10249
_reflns_threshold_expression 'I > 2\s(I)'
_cod_data_source_file ic6b00466_si_002.cif
_cod_data_source_block ZN68c
_cod_original_sg_symbol_H-M 'P 21/c'
_cod_database_code 4347681
_shelx_space_group_comment
;
The symmetry employed for this shelxl refinement is uniquely defined
by the following loop, which should always be used as a source of
symmetry information in preference to the above space-group names.
They are only intended as comments.
;
_shelx_estimated_absorpt_t_min 0.469
_shelx_estimated_absorpt_t_max 0.566
_shelxl_version_number 2014/6

loop_
_space_group_symop_operation_xyz
'x, y, z'
'-x, y+1/2, -z+1/2'
'-x, -y, -z'
'x, -y-1/2, z-1/2'

loop_
_atom_site_label
_atom_site_type_symbol
_atom_site_fract_x
_atom_site_fract_y
_atom_site_fract_z
_atom_site_U_iso_or_equiv
_atom_site_adp_type
_atom_site_occupancy
_atom_site_site_symmetry_order
_atom_site_calc_flag
_atom_site_refinement_flags_posn
_atom_site_refinement_flags_adp
Re1 Re 0.62935(2) 0.79751(2) 0.77785(2) 0.00975(2) Uani 1 1 d . .
O1 O 0.55056(7) 0.85267(10) 0.71422(6) 0.0164(2) Uani 1 1 d . .
Cl1 Cl 0.56603(3) 0.82972(4) 0.88107(2) 0.01930(8) Uani 1 1 d . .
C1 C 0.58124(9) 0.55787(13) 0.81091(8) 0.0132(3) Uani 1 1 d . .
H1 H 0.5468 0.4933 0.7983 0.011(3) Uiso 1 1 calc R U
N1 N 0.57599(8) 0.63753(11) 0.76210(7) 0.0122(2) Uani 1 1 d . .
C2 C 0.77077(9) 0.80157(12) 0.69937(8) 0.0112(3) Uani 1 1 d . .
H2 H 0.7988 0.7744 0.6626 0.011(3) Uiso 1 1 calc R U
N2 N 0.69623(8) 0.76420(11) 0.69614(7) 0.0109(2) Uani 1 1 d . .
C11 C 0.54195(9) 0.60616(14) 0.68477(8) 0.0136(3) Uani 1 1 d . .
H111 H 0.5035 0.6660 0.6610 0.020(4) Uiso 1 1 calc R U
H112 H 0.5103 0.5345 0.6833 0.020(4) Uiso 1 1 calc R U
C12 C 0.61313(9) 0.59121(14) 0.64191(8) 0.0134(3) Uani 1 1 d . .
C13 C 0.65471(10) 0.70402(13) 0.62900(8) 0.0143(3) Uani 1 1 d . .
H131 H 0.6962 0.6891 0.5981 0.016(3) Uiso 1 1 calc R U
H132 H 0.6120 0.7547 0.6006 0.016(3) Uiso 1 1 calc R U
C14 C 0.67747(10) 0.50622(14) 0.68087(9) 0.0180(3) Uani 1 1 d . .
H141 H 0.6496 0.4357 0.6898 0.023(3) Uiso 1 1 calc R U
H142 H 0.7063 0.5380 0.7281 0.023(3) Uiso 1 1 calc R U
H143 H 0.7178 0.4905 0.6497 0.023(3) Uiso 1 1 calc R U
C15 C 0.57312(11) 0.54713(15) 0.56532(9) 0.0199(3) Uani 1 1 d . .
H151 H 0.6160 0.5361 0.5361 0.022(3) Uiso 1 1 calc R U
H152 H 0.5322 0.6023 0.5406 0.022(3) Uiso 1 1 calc R U
H153 H 0.5455 0.4748 0.5702 0.022(3) Uiso 1 1 calc R U
O2 O 0.71452(7) 0.70991(9) 0.84778(6) 0.0116(2) Uani 1 1 d . .
C21 C 0.70630(9) 0.62844(13) 0.89623(8) 0.0115(3) Uani 1 1 d . .
C22 C 0.63515(10) 0.55905(13) 0.88308(8) 0.0132(3) Uani 1 1 d . .
C23 C 0.62292(10) 0.47651(14) 0.93441(8) 0.0146(3) Uani 1 1 d . .
H23 H 0.5754 0.4291 0.9236 0.013(3) Uiso 1 1 calc R U
C24 C 0.67895(10) 0.46297(13) 1.00057(8) 0.0132(3) Uani 1 1 d . .
C25 C 0.75190(10) 0.52828(13) 1.01012(8) 0.0137(3) Uani 1 1 d . .
H25 H 0.7921 0.5176 1.0543 0.013(3) Uiso 1 1 calc R U
C26 C 0.76956(9) 0.60748(13) 0.95950(8) 0.0121(3) Uani 1 1 d . .
O3 O 0.70132(7) 0.93361(9) 0.80847(6) 0.0134(2) Uani 1 1 d . .
C31 C 0.77833(9) 0.94901(13) 0.79906(8) 0.0116(3) Uani 1 1 d . .
C32 C 0.81621(9) 0.87977(13) 0.75242(8) 0.0111(3) Uani 1 1 d . .
C33 C 0.90134(9) 0.89079(13) 0.75221(8) 0.0125(3) Uani 1 1 d . .
H33 H 0.9254 0.8438 0.7204 0.014(3) Uiso 1 1 calc R U
C34 C 0.95071(10) 0.96776(13) 0.79681(8) 0.0136(3) Uani 1 1 d . .
C35 C 0.90995(10) 1.04298(14) 0.83737(8) 0.0149(3) Uani 1 1 d . .
H35 H 0.9424 1.1000 0.8659 0.014(3) Uiso 1 1 calc R U
C36 C 0.82579(10) 1.03914(13) 0.83826(8) 0.0130(3) Uani 1 1 d . .
C41 C 0.66181(10) 0.38330(14) 1.06118(8) 0.0151(3) Uani 1 1 d . .
C42 C 0.59679(12) 0.29326(15) 1.03003(10) 0.0224(4) Uani 1 1 d . .
H421 H 0.5907 0.2400 1.0693 0.029(3) Uiso 1 1 calc R U
H422 H 0.6147 0.2522 0.9899 0.029(3) Uiso 1 1 calc R U
H423 H 0.5434 0.3302 1.0110 0.029(3) Uiso 1 1 calc R U
C43 C 0.74120(12) 0.32279(16) 1.10045(10) 0.0223(4) Uani 1 1 d . .
H431 H 0.7272 0.2667 1.1351 0.033(4) Uiso 1 1 calc R U
H432 H 0.7799 0.3785 1.1275 0.033(4) Uiso 1 1 calc R U
H433 H 0.7671 0.2846 1.0638 0.033(4) Uiso 1 1 calc R U
C44 C 0.62793(13) 0.45422(16) 1.11824(10) 0.0249(4) Uani 1 1 d . .
H441 H 0.5785 0.4957 1.0935 0.038(4) Uiso 1 1 calc R U
H442 H 0.6704 0.5082 1.1417 0.038(4) Uiso 1 1 calc R U
H443 H 0.6133 0.4040 1.1559 0.038(4) Uiso 1 1 calc R U
C45 C 0.85385(10) 0.66803(15) 0.96986(9) 0.0152(3) Uani 1 1 d . .
C46 C 0.91515(11) 0.62472(17) 1.03801(9) 0.0221(4) Uani 1 1 d . .
H461 H 0.9238 0.5431 1.0330 0.024(3) Uiso 1 1 calc R U
H462 H 0.8926 0.6389 1.0824 0.024(3) Uiso 1 1 calc R U
H463 H 0.9682 0.6644 1.0422 0.024(3) Uiso 1 1 calc R U
C47 C 0.89273(10) 0.64504(17) 0.90230(9) 0.0208(3) Uani 1 1 d . .
H471 H 0.9002 0.5632 0.8971 0.031(4) Uiso 1 1 calc R U
H472 H 0.9467 0.6829 0.9089 0.031(4) Uiso 1 1 calc R U
H473 H 0.8560 0.6743 0.8578 0.031(4) Uiso 1 1 calc R U
C48 C 0.84221(11) 0.79638(14) 0.97887(10) 0.0208(3) Uani 1 1 d . .
H481 H 0.8956 0.8349 0.9820 0.027(3) Uiso 1 1 calc R U
H482 H 0.8213 0.8106 1.0241 0.027(3) Uiso 1 1 calc R U
H483 H 0.8023 0.8253 0.9362 0.027(3) Uiso 1 1 calc R U
C51 C 1.04480(10) 0.97188(14) 0.80456(9) 0.0163(3) Uani 1 1 d . .
C52 C 1.07523(11) 0.89471(17) 0.74885(10) 0.0232(4) Uani 1 1 d . .
H521 H 1.0620 0.8157 0.7582 0.028(3) Uiso 1 1 calc R U
H522 H 1.1354 0.9031 0.7541 0.028(3) Uiso 1 1 calc R U
H523 H 1.0477 0.9160 0.6987 0.028(3) Uiso 1 1 calc R U
C53 C 1.07295(11) 1.09317(16) 0.79277(11) 0.0250(4) Uani 1 1 d . .
H531 H 1.0451 1.1199 0.7439 0.033(4) Uiso 1 1 calc R U
H532 H 1.1332 1.0943 0.7961 0.033(4) Uiso 1 1 calc R U
H533 H 1.0586 1.1429 0.8308 0.033(4) Uiso 1 1 calc R U
C54 C 1.08487(11) 0.93260(18) 0.88292(10) 0.0267(4) Uani 1 1 d . .
H541 H 1.0667 0.9820 0.9192 0.034(4) Uiso 1 1 calc R U
H542 H 1.1454 0.9363 0.8893 0.034(4) Uiso 1 1 calc R U
H543 H 1.0681 0.8544 0.8902 0.034(4) Uiso 1 1 calc R U
C55 C 0.78382(11) 1.12803(14) 0.87953(9) 0.0169(3) Uani 1 1 d . .
C56 C 0.84541(12) 1.22065(15) 0.91420(11) 0.0240(4) Uani 1 1 d . .
H561 H 0.8885 1.1870 0.9526 0.024(3) Uiso 1 1 calc R U
H562 H 0.8158 1.2793 0.9361 0.024(3) Uiso 1 1 calc R U
H563 H 0.8712 1.2546 0.8760 0.024(3) Uiso 1 1 calc R U
C57 C 0.71340(13) 1.18655(15) 0.82498(10) 0.0237(4) Uani 1 1 d . .
H571 H 0.7361 1.2230 0.7858 0.036(4) Uiso 1 1 calc R U
H572 H 0.6872 1.2439 0.8512 0.036(4) Uiso 1 1 calc R U
H573 H 0.6719 1.1301 0.8033 0.036(4) Uiso 1 1 calc R U
C58 C 0.74851(12) 1.07271(15) 0.94225(9) 0.0203(3) Uani 1 1 d . .
H581 H 0.7059 1.0172 0.9213 0.029(3) Uiso 1 1 calc R U
H582 H 0.7239 1.1312 0.9687 0.029(3) Uiso 1 1 calc R U
H583 H 0.7933 1.0345 0.9765 0.029(3) Uiso 1 1 calc R U

loop_
_atom_site_aniso_label
_atom_site_aniso_U_11
_atom_site_aniso_U_22
_atom_site_aniso_U_33
_atom_site_aniso_U_23
_atom_site_aniso_U_13
_atom_site_aniso_U_12
Re1 0.00884(3) 0.00932(3) 0.01164(3) -0.00044(2) 0.00334(2) 0.00014(2)
O1 0.0135(5) 0.0147(6) 0.0209(6) 0.0018(4) 0.0032(4) 0.0030(4)
Cl1 0.02113(19) 0.01915(19) 0.02170(18) -0.00259(15) 0.01405(15) 0.00023(15)
C1 0.0115(7) 0.0147(7) 0.0140(6) -0.0005(6) 0.0039(5) -0.0043(5)
N1 0.0093(6) 0.0145(6) 0.0125(6) -0.0011(5) 0.0016(4) -0.0011(4)
C2 0.0116(7) 0.0113(7) 0.0112(6) -0.0002(5) 0.0037(5) 0.0004(5)
N2 0.0123(6) 0.0094(6) 0.0107(5) -0.0009(5) 0.0012(4) -0.0006(4)
C11 0.0107(7) 0.0164(7) 0.0122(6) -0.0007(6) -0.0012(5) -0.0027(5)
C12 0.0127(7) 0.0145(7) 0.0123(6) -0.0026(5) 0.0008(5) -0.0033(5)
C13 0.0149(7) 0.0169(8) 0.0105(6) -0.0040(6) 0.0012(5) -0.0038(6)
C14 0.0168(8) 0.0165(8) 0.0203(8) -0.0026(6) 0.0027(6) 0.0008(6)
C15 0.0230(9) 0.0216(9) 0.0139(7) -0.0045(6) 0.0008(6) -0.0098(6)
O2 0.0117(5) 0.0117(5) 0.0115(5) 0.0003(4) 0.0024(4) -0.0027(4)
C21 0.0119(7) 0.0121(7) 0.0111(6) 0.0004(5) 0.0037(5) -0.0007(5)
C22 0.0134(7) 0.0128(7) 0.0131(6) 0.0003(5) 0.0022(5) -0.0026(5)
C23 0.0141(7) 0.0137(7) 0.0165(7) -0.0002(6) 0.0047(6) -0.0040(5)
C24 0.0166(7) 0.0108(7) 0.0137(7) 0.0003(5) 0.0065(5) -0.0007(5)
C25 0.0147(7) 0.0141(7) 0.0121(6) 0.0003(5) 0.0025(5) 0.0005(5)
C26 0.0115(7) 0.0127(7) 0.0122(6) -0.0021(5) 0.0025(5) -0.0005(5)
O3 0.0141(5) 0.0114(5) 0.0164(5) -0.0029(4) 0.0067(4) -0.0015(4)
C31 0.0135(7) 0.0109(7) 0.0105(6) 0.0000(5) 0.0028(5) -0.0008(5)
C32 0.0117(7) 0.0106(7) 0.0116(6) -0.0009(5) 0.0033(5) -0.0012(5)
C33 0.0132(7) 0.0125(7) 0.0122(6) -0.0011(5) 0.0037(5) -0.0009(5)
C34 0.0130(7) 0.0141(7) 0.0139(7) -0.0005(5) 0.0033(5) -0.0025(5)
C35 0.0172(8) 0.0134(7) 0.0141(7) -0.0034(6) 0.0031(6) -0.0052(6)
C36 0.0175(7) 0.0105(7) 0.0117(6) -0.0020(5) 0.0047(5) -0.0021(5)
C41 0.0191(8) 0.0126(7) 0.0152(7) 0.0014(6) 0.0071(6) -0.0010(6)
C42 0.0276(9) 0.0173(8) 0.0231(8) 0.0026(7) 0.0070(7) -0.0078(7)
C43 0.0255(9) 0.0205(9) 0.0215(8) 0.0083(7) 0.0057(7) 0.0021(7)
C44 0.0366(11) 0.0211(9) 0.0208(8) -0.0001(7) 0.0152(7) 0.0032(7)
C45 0.0115(7) 0.0203(8) 0.0136(7) 0.0006(6) 0.0017(5) -0.0033(6)
C46 0.0154(8) 0.0311(10) 0.0179(7) 0.0051(7) -0.0013(6) -0.0048(7)
C47 0.0135(8) 0.0316(10) 0.0185(8) 0.0028(7) 0.0060(6) -0.0005(6)
C48 0.0216(8) 0.0198(9) 0.0195(8) -0.0018(6) 0.0008(6) -0.0073(6)
C51 0.0125(7) 0.0175(8) 0.0186(7) -0.0034(6) 0.0027(6) -0.0046(6)
C52 0.0137(8) 0.0266(9) 0.0305(9) -0.0102(7) 0.0076(6) -0.0044(7)
C53 0.0193(8) 0.0221(9) 0.0358(10) -0.0039(8) 0.0103(7) -0.0083(7)
C54 0.0178(9) 0.0361(11) 0.0237(8) 0.0001(8) -0.0016(7) 0.0006(7)
C55 0.0219(8) 0.0132(7) 0.0172(7) -0.0050(6) 0.0079(6) -0.0031(6)
C56 0.0313(10) 0.0170(8) 0.0267(9) -0.0111(7) 0.0127(7) -0.0086(7)
C57 0.0320(10) 0.0158(8) 0.0238(9) -0.0022(7) 0.0064(7) 0.0042(7)
C58 0.0284(9) 0.0183(8) 0.0174(7) -0.0059(6) 0.0121(6) -0.0032(7)

loop_
_atom_type_symbol
_atom_type_description
_atom_type_scat_dispersion_real
_atom_type_scat_dispersion_imag
_atom_type_scat_source
C C 0.0033 0.0016 'International Tables Vol C Tables 4.2.6.8 and 6.1.1.4'
H H 0.0000 0.0000 'International Tables Vol C Tables 4.2.6.8 and 6.1.1.4'
Cl Cl 0.1484 0.1585 'International Tables Vol C Tables 4.2.6.8 and 6.1.1.4'
N N 0.0061 0.0033 'International Tables Vol C Tables 4.2.6.8 and 6.1.1.4'
O O 0.0106 0.0060 'International Tables Vol C Tables 4.2.6.8 and 6.1.1.4'
Re Re -1.0185 7.2310 'International Tables Vol C Tables 4.2.6.8 and 6.1.1.4'

loop_
_geom_angle_atom_site_label_1
_geom_angle_atom_site_label_2
_geom_angle_atom_site_label_3
_geom_angle
_geom_angle_publ_flag
O1 Re1 O2 171.33(5) yes
N2 Re1 Cl1 173.69(4) yes
O3 Re1 N1 167.12(5) yes
O1 Re1 O3 102.33(5) yes
O2 Re1 O3 86.23(4) ?
O1 Re1 N2 90.61(5) ?
O2 Re1 N2 88.16(5) ?
O3 Re1 N2 89.31(5) ?
O1 Re1 N1 90.52(5) ?
O2 Re1 N1 80.90(5) ?
N2 Re1 N1 89.82(5) ?
O1 Re1 Cl1 95.65(4) ?
O2 Re1 Cl1 85.78(3) ?
O3 Re1 Cl1 88.53(3) ?
N1 Re1 Cl1 90.96(4) ?
N1 C1 C22 125.39(14) ?
N1 C1 H1 117.3 ?
C22 C1 H1 117.3 ?
C1 N1 C11 116.95(13) yes
C1 N1 Re1 126.53(11) yes
C11 N1 Re1 115.56(10) yes
N2 C2 C32 127.37(14) ?
N2 C2 H2 116.3 ?
C32 C2 H2 116.3 ?
C2 N2 C13 118.55(13) yes
C2 N2 Re1 122.53(10) yes
C13 N2 Re1 118.71(10) yes
N1 C11 C12 110.24(12) ?
N1 C11 H111 109.6 ?
C12 C11 H111 109.6 ?
N1 C11 H112 109.6 ?
C12 C11 H112 109.6 ?
H111 C11 H112 108.1 ?
C15 C12 C14 109.98(14) ?
C15 C12 C13 105.84(13) ?
C14 C12 C13 110.72(13) ?
C15 C12 C11 106.49(13) ?
C14 C12 C11 110.86(13) ?
C13 C12 C11 112.72(13) ?
N2 C13 C12 115.58(13) ?
N2 C13 H131 108.4 ?
C12 C13 H131 108.4 ?
N2 C13 H132 108.4 ?
C12 C13 H132 108.4 ?
H131 C13 H132 107.4 ?
C12 C14 H141 109.5 ?
C12 C14 H142 109.5 ?
H141 C14 H142 109.5 ?
C12 C14 H143 109.5 ?
H141 C14 H143 109.5 ?
H142 C14 H143 109.5 ?
C12 C15 H151 109.5 ?
C12 C15 H152 109.5 ?
H151 C15 H152 109.5 ?
C12 C15 H153 109.5 ?
H151 C15 H153 109.5 ?
H152 C15 H153 109.5 ?
C21 O2 Re1 130.83(10) yes
O2 C21 C22 119.59(13) ?
O2 C21 C26 121.30(13) ?
C22 C21 C26 119.07(14) ?
C23 C22 C21 120.93(14) ?
C23 C22 C1 118.23(14) ?
C21 C22 C1 119.92(14) ?
C24 C23 C22 121.16(14) ?
C24 C23 H23 119.4 ?
C22 C23 H23 119.4 ?
C23 C24 C25 116.54(14) ?
C23 C24 C41 121.97(14) ?
C25 C24 C41 121.47(14) ?
C26 C25 C24 124.79(14) ?
C26 C25 H25 117.6 ?
C24 C25 H25 117.6 ?
C25 C26 C21 116.88(14) ?
C25 C26 C45 122.17(13) ?
C21 C26 C45 120.93(14) ?
C31 O3 Re1 126.69(10) yes
O3 C31 C32 123.27(13) ?
O3 C31 C36 118.35(13) ?
C32 C31 C36 118.38(14) ?
C33 C32 C31 120.47(13) ?
C33 C32 C2 115.94(13) ?
C31 C32 C2 123.43(14) ?
C34 C33 C32 121.79(14) ?
C34 C33 H33 119.1 ?
C32 C33 H33 119.1 ?
C33 C34 C35 116.49(14) ?
C33 C34 C51 122.84(14) ?
C35 C34 C51 120.66(14) ?
C36 C35 C34 124.45(14) ?
C36 C35 H35 117.8 ?
C34 C35 H35 117.8 ?
C35 C36 C31 117.57(14) ?
C35 C36 C55 122.08(14) ?
C31 C36 C55 120.35(14) ?
C24 C41 C42 111.54(13) ?
C24 C41 C43 111.53(13) ?
C42 C41 C43 108.51(14) ?
C24 C41 C44 108.29(13) ?
C42 C41 C44 108.24(15) ?
C43 C41 C44 108.64(14) ?
C41 C42 H421 109.5 ?
C41 C42 H422 109.5 ?
H421 C42 H422 109.5 ?
C41 C42 H423 109.5 ?
H421 C42 H423 109.5 ?
H422 C42 H423 109.5 ?
C41 C43 H431 109.5 ?
C41 C43 H432 109.5 ?
H431 C43 H432 109.5 ?
C41 C43 H433 109.5 ?
H431 C43 H433 109.5 ?
H432 C43 H433 109.5 ?
C41 C44 H441 109.5 ?
C41 C44 H442 109.5 ?
H441 C44 H442 109.5 ?
C41 C44 H443 109.5 ?
H441 C44 H443 109.5 ?
H442 C44 H443 109.5 ?
C46 C45 C26 112.01(13) ?
C46 C45 C47 107.25(14) ?
C26 C45 C47 109.20(13) ?
C46 C45 C48 108.32(14) ?
C26 C45 C48 110.00(13) ?
C47 C45 C48 110.02(14) ?
C45 C46 H461 109.5 ?
C45 C46 H462 109.5 ?
H461 C46 H462 109.5 ?
C45 C46 H463 109.5 ?
H461 C46 H463 109.5 ?
H462 C46 H463 109.5 ?
C45 C47 H471 109.5 ?
C45 C47 H472 109.5 ?
H471 C47 H472 109.5 ?
C45 C47 H473 109.5 ?
H471 C47 H473 109.5 ?
H472 C47 H473 109.5 ?
C45 C48 H481 109.5 ?
C45 C48 H482 109.5 ?
H481 C48 H482 109.5 ?
C45 C48 H483 109.5 ?
H481 C48 H483 109.5 ?
H482 C48 H483 109.5 ?
C34 C51 C52 112.34(13) ?
C34 C51 C53 110.24(14) ?
C52 C51 C53 108.07(15) ?
C34 C51 C54 108.26(14) ?
C52 C51 C54 108.56(15) ?
C53 C51 C54 109.33(14) ?
C51 C52 H521 109.5 ?
C51 C52 H522 109.5 ?
H521 C52 H522 109.5 ?
C51 C52 H523 109.5 ?
H521 C52 H523 109.5 ?
H522 C52 H523 109.5 ?
C51 C53 H531 109.5 ?
C51 C53 H532 109.5 ?
H531 C53 H532 109.5 ?
C51 C53 H533 109.5 ?
H531 C53 H533 109.5 ?
H532 C53 H533 109.5 ?
C51 C54 H541 109.5 ?
C51 C54 H542 109.5 ?
H541 C54 H542 109.5 ?
C51 C54 H543 109.5 ?
H541 C54 H543 109.5 ?
H542 C54 H543 109.5 ?
C57 C55 C56 107.46(14) ?
C57 C55 C36 109.53(13) ?
C56 C55 C36 111.52(14) ?
C57 C55 C58 109.59(15) ?
C56 C55 C58 107.64(14) ?
C36 C55 C58 111.01(13) ?
C55 C56 H561 109.5 ?
C55 C56 H562 109.5 ?
H561 C56 H562 109.5 ?
C55 C56 H563 109.5 ?
H561 C56 H563 109.5 ?
H562 C56 H563 109.5 ?
C55 C57 H571 109.5 ?
C55 C57 H572 109.5 ?
H571 C57 H572 109.5 ?
C55 C57 H573 109.5 ?
H571 C57 H573 109.5 ?
H572 C57 H573 109.5 ?
C55 C58 H581 109.5 ?
C55 C58 H582 109.5 ?
H581 C58 H582 109.5 ?
C55 C58 H583 109.5 ?
H581 C58 H583 109.5 ?
H582 C58 H583 109.5 ?

loop_
_geom_bond_atom_site_label_1
_geom_bond_atom_site_label_2
_geom_bond_distance
_geom_bond_publ_flag
Re1 O1 1.6952(11) yes
Re1 O2 1.9935(11) yes
Re1 O3 2.0078(11) yes
Re1 N1 2.0773(13) yes
Re1 N2 2.0773(13) yes
Re1 Cl1 2.3814(4) yes
C1 N1 1.294(2) yes
C1 C22 1.446(2) ?
C1 H1 0.95 ?
N1 C11 1.4741(18) ?
C2 N2 1.293(2) yes
C2 C32 1.441(2) ?
C2 H2 0.95 ?
N2 C13 1.4734(18) ?
C11 C12 1.550(2) ?
C11 H111 0.99 ?
C11 H112 0.99 ?
C12 C15 1.528(2) ?
C12 C14 1.529(2) ?
C12 C13 1.537(2) ?
C13 H131 0.99 ?
C13 H132 0.99 ?
C14 H141 0.98 ?
C14 H142 0.98 ?
C14 H143 0.98 ?
C15 H151 0.98 ?
C15 H152 0.98 ?
C15 H153 0.98 ?
O2 C21 1.3392(18) yes
C21 C22 1.409(2) ?
C21 C26 1.422(2) ?
C22 C23 1.402(2) ?
C23 C24 1.385(2) ?
C23 H23 0.95 ?
C24 C25 1.407(2) ?
C24 C41 1.532(2) ?
C25 C26 1.394(2) ?
C25 H25 0.95 ?
C26 C45 1.537(2) ?
O3 C31 1.3254(19) yes
C31 C32 1.420(2) ?
C31 C36 1.428(2) ?
C32 C33 1.407(2) ?
C33 C34 1.377(2) ?
C33 H33 0.95 ?
C34 C35 1.415(2) ?
C34 C51 1.526(2) ?
C35 C36 1.388(2) ?
C35 H35 0.95 ?
C36 C55 1.540(2) ?
C41 C42 1.535(2) ?
C41 C43 1.536(2) ?
C41 C44 1.536(2) ?
C42 H421 0.98 ?
C42 H422 0.98 ?
C42 H423 0.98 ?
C43 H431 0.98 ?
C43 H432 0.98 ?
C43 H433 0.98 ?
C44 H441 0.98 ?
C44 H442 0.98 ?
C44 H443 0.98 ?
C45 C46 1.534(2) ?
C45 C47 1.538(2) ?
C45 C48 1.540(2) ?
C46 H461 0.98 ?
C46 H462 0.98 ?
C46 H463 0.98 ?
C47 H471 0.98 ?
C47 H472 0.98 ?
C47 H473 0.98 ?
C48 H481 0.98 ?
C48 H482 0.98 ?
C48 H483 0.98 ?
C51 C52 1.532(2) ?
C51 C53 1.533(2) ?
C51 C54 1.538(2) ?
C52 H521 0.98 ?
C52 H522 0.98 ?
C52 H523 0.98 ?
C53 H531 0.98 ?
C53 H532 0.98 ?
C53 H533 0.98 ?
C54 H541 0.98 ?
C54 H542 0.98 ?
C54 H543 0.98 ?
C55 C57 1.538(2) ?
C55 C56 1.540(2) ?
C55 C58 1.542(2) ?
C56 H561 0.98 ?
C56 H562 0.98 ?
C56 H563 0.98 ?
C57 H571 0.98 ?
C57 H572 0.98 ?
C57 H573 0.98 ?
C58 H581 0.98 ?
C58 H582 0.98 ?
C58 H583 0.98 ?

loop_
_geom_torsion_atom_site_label_1
_geom_torsion_atom_site_label_2
_geom_torsion_atom_site_label_3
_geom_torsion_atom_site_label_4
_geom_torsion
_geom_torsion_publ_flag
C22 C1 N1 C11 158.87(15) yes
C22 C1 N1 Re1 -9.4(2) yes
C32 C2 N2 C13 167.28(14) yes
C32 C2 N2 Re1 -7.4(2) yes
C1 N1 C11 C12 -101.43(16) ?
Re1 N1 C11 C12 68.12(14) ?
N1 C11 C12 C15 174.25(13) yes
N1 C11 C12 C14 54.64(17) ?
N1 C11 C12 C13 -70.11(16) ?
C2 N2 C13 C12 131.91(15) ?
Re1 N2 C13 C12 -53.20(16) ?
N2 C13 C12 C15 178.64(14) yes
C14 C12 C13 N2 -62.21(18) ?
C11 C12 C13 N2 62.62(17) ?
Re1 O2 C21 C22 27.4(2) yes
Re1 O2 C21 C26 -155.10(11) yes
O2 C21 C22 C23 -177.04(14) ?
C26 C21 C22 C23 5.4(2) ?
O2 C21 C22 C1 14.1(2) ?
C26 C21 C22 C1 -163.51(14) ?
N1 C1 C22 C23 168.61(16) ?
N1 C1 C22 C21 -22.2(2) ?
C21 C22 C23 C24 2.0(2) ?
C1 C22 C23 C24 171.10(15) ?
C22 C23 C24 C25 -5.9(2) ?
C22 C23 C24 C41 172.66(15) ?
C23 C24 C25 C26 2.6(2) ?
C41 C24 C25 C26 -175.95(15) ?
C24 C25 C26 C21 4.5(2) ?
C24 C25 C26 C45 -174.15(15) ?
O2 C21 C26 C25 174.14(14) ?
C22 C21 C26 C25 -8.3(2) ?
O2 C21 C26 C45 -7.2(2) ?
C22 C21 C26 C45 170.34(14) ?
Re1 O3 C31 C32 12.9(2) yes
Re1 O3 C31 C36 -166.58(10) yes
O3 C31 C32 C33 -171.55(14) ?
C36 C31 C32 C33 7.9(2) ?
O3 C31 C32 C2 13.2(2) ?
C36 C31 C32 C2 -167.33(14) ?
N2 C2 C32 C33 168.70(15) ?
N2 C2 C32 C31 -15.9(2) ?
C31 C32 C33 C34 0.3(2) ?
C2 C32 C33 C34 175.84(14) ?
C32 C33 C34 C35 -6.1(2) ?
C32 C33 C34 C51 172.48(14) ?
C33 C34 C35 C36 4.1(2) ?
C51 C34 C35 C36 -174.57(15) ?
C34 C35 C36 C31 3.9(2) ?
C34 C35 C36 C55 -176.01(15) ?
O3 C31 C36 C35 169.79(14) ?
C32 C31 C36 C35 -9.7(2) ?
O3 C31 C36 C55 -10.3(2) ?
C32 C31 C36 C55 170.20(14) ?
C23 C24 C41 C42 21.2(2) ?
C25 C24 C41 C42 -160.27(15) ?
C23 C24 C41 C43 142.74(16) ?
C25 C24 C41 C43 -38.8(2) ?
C23 C24 C41 C44 -97.77(18) ?
C25 C24 C41 C44 80.73(19) ?
C25 C26 C45 C46 3.8(2) ?
C21 C26 C45 C46 -174.76(15) ?
C25 C26 C45 C47 122.46(16) ?
C21 C26 C45 C47 -56.1(2) ?
C25 C26 C45 C48 -116.71(17) ?
C21 C26 C45 C48 64.72(19) ?
C33 C34 C51 C52 8.9(2) ?
C35 C34 C51 C52 -172.52(15) ?
C33 C34 C51 C53 129.52(16) ?
C35 C34 C51 C53 -51.9(2) ?
C33 C34 C51 C54 -110.94(17) ?
C35 C34 C51 C54 67.61(19) ?
C35 C36 C55 C57 121.83(17) ?
C31 C36 C55 C57 -58.07(19) ?
C35 C36 C55 C56 3.0(2) ?
C31 C36 C55 C56 -176.89(14) ?
C35 C36 C55 C58 -117.02(17) ?
C31 C36 C55 C58 63.08(19) ?
